data_7717390
loop_
_publ_author_name
'Youssef, Khalil'
'Vacher, Antoine'
'Khrueawatthanawet, Thanaphon'
'Roisnel, Thierry'
'Barri&#xe8;re, Fr&#xe9;d&#xe9;ric'
'Lorcy, Dominique'

_publ_section_title
;
 Electrostatic <i>vs.</i> electronic interactions within oxidized
 multinuclear Pt(bipyridine)(dithiolene) complexes.
;
_journal_issue 48
_journal_name_full 'Dalton transactions (Cambridge, England : 2003)'
_journal_page_first 19388
_journal_page_last 19402
_journal_paper_doi 10.1039/d4dt02514h
_journal_volume 53
_journal_year 2024
_chemical_compound_source 'synthesis as described'
_chemical_formula_moiety 'C12 H6 O2 S4'
_chemical_formula_sum 'C12 H6 O2 S4'
_chemical_formula_weight 310.41
_space_group_crystal_system monoclinic
_space_group_IT_number 11
_space_group_name_Hall '-P 2yb'
_space_group_name_H-M_alt 'P 1 21/m 1'
_atom_sites_solution_hydrogens geom
_atom_sites_solution_primary dual
_atom_sites_solution_secondary difmap
_audit_update_record
;
2024-06-12 deposited with the CCDC.	2024-11-04 downloaded from the CCDC.
;
_cell_angle_alpha 90
_cell_angle_beta 90.252(7)
_cell_angle_gamma 90
_cell_formula_units_Z 2
_cell_length_a 3.9743(6)
_cell_length_b 24.267(4)
_cell_length_c 5.9919(9)
_cell_measurement_reflns_used 3961
_cell_measurement_temperature 150(2)
_cell_measurement_theta_max 27.5113
_cell_measurement_theta_min 3.3577
_cell_measurement_wavelength 0.710730
_cell_volume 577.88(16)
_computing_cell_refinement 'APEX3 (Bruker, 2015)'
_computing_data_collection 'Bruker APEX3 (Bruker, 2015)'
_computing_data_reduction 'SAINT (Bruker, 2014)'
_computing_molecular_graphics
;
   'SXGRAPH (L. Farrugia, 1999), Mercury (CSD, 2020)'
;
_computing_publication_material 'CRYSCALC (T. Roisnel, local program, 2021)'
_computing_structure_refinement 'SHELXL-2018_3 (Sheldrick, 2018)'
_computing_structure_solution 'SHELXT (Sheldrick, 2015)'
_diffrn_ambient_temperature 150(2)
_diffrn_detector CMOS-PHOTON70
_diffrn_measured_fraction_theta_full 0.996
_diffrn_measured_fraction_theta_max 0.989
_diffrn_measurement_device_type 'D8 VENTURE Bruker AXS'
_diffrn_measurement_method 'rotation images'
_diffrn_orient_matrix_UB_11 -0.1163816
_diffrn_orient_matrix_UB_12 -0.0004859
_diffrn_orient_matrix_UB_13 0.1475536
_diffrn_orient_matrix_UB_21 0.0109672
_diffrn_orient_matrix_UB_22 -0.0411626
_diffrn_orient_matrix_UB_23 0.0016092
_diffrn_orient_matrix_UB_31 0.2227281
_diffrn_orient_matrix_UB_32 0.0017729
_diffrn_orient_matrix_UB_33 0.0778010
_diffrn_radiation_monochromator 'multilayer monochromator'
_diffrn_radiation_probe x-ray
_diffrn_radiation_source 'Incoatec microfocus sealed tube'
_diffrn_radiation_type MoK\a
_diffrn_radiation_wavelength 0.71073
_diffrn_reflns_av_R_equivalents 0.0363
_diffrn_reflns_av_unetI/netI 0.0318
_diffrn_reflns_limit_h_max 5
_diffrn_reflns_limit_h_min -5
_diffrn_reflns_limit_k_max 30
_diffrn_reflns_limit_k_min -31
_diffrn_reflns_limit_l_max 7
_diffrn_reflns_limit_l_min -7
_diffrn_reflns_number 5374
_diffrn_reflns_theta_full 25.242
_diffrn_reflns_theta_max 27.517
_diffrn_reflns_theta_min 3.358
_diffrn_source_current 1.00
_diffrn_source_power 50.0
_diffrn_source_voltage 50.00
_exptl_absorpt_coefficient_mu 0.808
_exptl_absorpt_correction_T_max 0.976
_exptl_absorpt_correction_T_min 0.801
_exptl_absorpt_correction_type multi-scan
_exptl_absorpt_process_details
;
  [Sheldrick, G.M. (2014). SADABS Bruker AXS Inc., Madison, Wisconsin, USA]
;
_exptl_crystal_colour colourless
_exptl_crystal_density_diffrn 1.784
_exptl_crystal_description plate
_exptl_crystal_F_000 316
_exptl_crystal_size_max 0.450
_exptl_crystal_size_mid 0.310
_exptl_crystal_size_min 0.030
_refine_diff_density_max 0.517
_refine_diff_density_min -0.442
_refine_diff_density_rms 0.092
_refine_ls_extinction_method none
_refine_ls_goodness_of_fit_ref 1.218
_refine_ls_hydrogen_treatment constr
_refine_ls_matrix_type full
_refine_ls_number_parameters 85
_refine_ls_number_reflns 1338
_refine_ls_number_restraints 0
_refine_ls_restrained_S_all 1.218
_refine_ls_R_factor_all 0.0543
_refine_ls_R_factor_gt 0.0516
_refine_ls_shift/su_max 0.011
_refine_ls_shift/su_mean 0.003
_refine_ls_structure_factor_coef Fsqd
_refine_ls_weighting_details 'w=1/[\s^2^(Fo^2^)+2.1951P] where P=(Fo^2^+2Fc^2^)/3'
_refine_ls_weighting_scheme calc
_refine_ls_wR_factor_gt 0.1090
_refine_ls_wR_factor_ref 0.1102
_reflns_number_gt 1282
_reflns_number_total 1338
_reflns_threshold_expression >2sigma(I)
_cod_data_source_file d4dt02514h2.cif
_cod_data_source_block compound3
_cod_depositor_comments 'Adding full bibliography for 7717390--7717392.cif.'
_cod_original_cell_volume 577.88(15)
_cod_original_sg_symbol_H-M 'P 21/m'
_cod_database_code 7717390

loop_
_space_group_symop_operation_xyz
'x, y, z'
'-x, y+1/2, -z'
'-x, -y, -z'
'x, -y-1/2, z'

loop_
_atom_site_label
_atom_site_type_symbol
_atom_site_fract_x
_atom_site_fract_y
_atom_site_fract_z
_atom_site_U_iso_or_equiv
_atom_site_adp_type
_atom_site_occupancy
_atom_site_site_symmetry_order
_atom_site_calc_flag
_atom_site_refinement_flags_posn
_atom_site_refinement_flags_adp
_atom_site_refinement_flags_occupancy
_atom_site_disorder_assembly
_atom_site_disorder_group
S1 S 0.3179(2) 0.54177(3) 0.70930(15) 0.0217(2) Uani 1 1 d . . . . .
S2 S 0.3064(2) 0.64887(3) 0.93593(14) 0.0183(2) Uani 1 1 d . . . . .
O1 O 0.0349(7) 0.55967(10) 1.1039(4) 0.0272(6) Uani 1 1 d . . . . .
C2 C 0.1868(9) 0.57846(13) 0.9481(6) 0.0193(7) Uani 1 1 d . . . . .
C3 C 0.4928(9) 0.59746(13) 0.5732(6) 0.0188(7) Uani 1 1 d . . . . .
H3 H 0.591391 0.592889 0.430271 0.023 Uiso 1 1 calc R U . . .
C4 C 0.4887(8) 0.64732(13) 0.6707(5) 0.0156(6) Uani 1 1 d . . . . .
C5 C 0.6097(8) 0.69970(13) 0.5762(5) 0.0148(6) Uani 1 1 d . . . . .
C6 C 0.8036(9) 0.70018(13) 0.3836(6) 0.0178(7) Uani 1 1 d . . . . .
H6 H 0.871670 0.666491 0.316786 0.021 Uiso 1 1 calc R U . . .
C7 C 0.8969(13) 0.750000 0.2895(8) 0.0197(10) Uani 1 2 d S T P . .
H7 H 1.028049 0.750000 0.157343 0.024 Uiso 1 2 calc R U P . .
C8 C 0.5179(12) 0.750000 0.6725(8) 0.0162(9) Uani 1 2 d S T P . .
H8 H 0.390474 0.750001 0.806217 0.019 Uiso 1 2 calc R U P . .

loop_
_atom_site_aniso_label
_atom_site_aniso_U_11
_atom_site_aniso_U_22
_atom_site_aniso_U_33
_atom_site_aniso_U_23
_atom_site_aniso_U_13
_atom_site_aniso_U_12
S1 0.0289(5) 0.0123(4) 0.0240(4) -0.0020(3) 0.0068(4) -0.0024(3)
S2 0.0237(5) 0.0137(4) 0.0174(4) -0.0019(3) 0.0057(3) -0.0024(3)
O1 0.0368(16) 0.0207(13) 0.0241(13) 0.0004(10) 0.0109(12) -0.0063(11)
C2 0.0218(18) 0.0141(15) 0.0218(17) 0.0004(12) -0.0007(14) 0.0009(13)
C3 0.0216(17) 0.0158(15) 0.0191(16) 0.0010(12) 0.0043(13) -0.0011(13)
C4 0.0155(16) 0.0151(15) 0.0162(15) -0.0003(12) 0.0030(12) 0.0013(12)
C5 0.0138(16) 0.0151(15) 0.0156(15) 0.0008(12) -0.0021(12) -0.0003(12)
C6 0.0176(17) 0.0154(15) 0.0203(16) -0.0034(12) -0.0006(13) 0.0014(12)
C7 0.022(3) 0.020(2) 0.017(2) 0.000 0.0032(19) 0.000
C8 0.017(2) 0.016(2) 0.016(2) 0.000 0.0017(18) 0.000

loop_
_atom_type_symbol
_atom_type_description
_atom_type_scat_dispersion_real
_atom_type_scat_dispersion_imag
_atom_type_scat_source
C C 0.0033 0.0016 'International Tables Vol C Tables 4.2.6.8 and 6.1.1.4'
H H 0.0000 0.0000 'International Tables Vol C Tables 4.2.6.8 and 6.1.1.4'
S S 0.1246 0.1234 'International Tables Vol C Tables 4.2.6.8 and 6.1.1.4'
O O 0.0106 0.0060 'International Tables Vol C Tables 4.2.6.8 and 6.1.1.4'

loop_
_geom_angle_atom_site_label_1
_geom_angle_atom_site_label_2
_geom_angle_atom_site_label_3
_geom_angle
_geom_angle_site_symmetry_1
_geom_angle_site_symmetry_3
_geom_angle_publ_flag
C3 S1 C2 96.24(16) . . ?
C4 S2 C2 97.39(16) . . ?
O1 C2 S1 126.0(3) . . ?
O1 C2 S2 122.1(3) . . ?
S1 C2 S2 111.86(19) . . ?
C4 C3 S1 119.6(3) . . ?
C4 C3 H3 120.2 . . ?
S1 C3 H3 120.2 . . ?
C3 C4 C5 127.3(3) . . ?
C3 C4 S2 114.8(2) . . ?
C5 C4 S2 117.9(2) . . ?
C6 C5 C8 118.8(3) . . ?
C6 C5 C4 120.6(3) . . ?
C8 C5 C4 120.5(3) . . ?
C7 C6 C5 119.7(3) . . ?
C7 C6 H6 120.2 . . ?
C5 C6 H6 120.2 . . ?
C6 C7 C6 121.6(4) . 4_575 ?
C6 C7 H7 119.2 . . ?
C6 C7 H7 119.2 4_575 . ?
C5 C8 C5 121.5(4) 4_575 . ?
C5 C8 H8 119.3 4_575 . ?
C5 C8 H8 119.3 . . ?

loop_
_geom_bond_atom_site_label_1
_geom_bond_atom_site_label_2
_geom_bond_distance
_geom_bond_site_symmetry_2
_geom_bond_publ_flag
S1 C3 1.726(3) . ?
S1 C2 1.766(4) . ?
S2 C4 1.750(3) . ?
S2 C2 1.775(3) . ?
O1 C2 1.204(4) . ?
C3 C4 1.344(5) . ?
C3 H3 0.9500 . ?
C4 C5 1.473(4) . ?
C5 C6 1.391(5) . ?
C5 C8 1.399(4) . ?
C6 C7 1.385(4) . ?
C6 H6 0.9500 . ?
C7 H7 0.9500 . ?
C8 H8 0.9500 . ?

loop_
_geom_torsion_atom_site_label_1
_geom_torsion_atom_site_label_2
_geom_torsion_atom_site_label_3
_geom_torsion_atom_site_label_4
_geom_torsion
_geom_torsion_site_symmetry_1
_geom_torsion_site_symmetry_2
_geom_torsion_site_symmetry_3
_geom_torsion_site_symmetry_4
_geom_torsion_publ_flag
C3 S1 C2 O1 177.8(4) . . . . ?
C3 S1 C2 S2 -2.2(2) . . . . ?
C4 S2 C2 O1 -177.3(3) . . . . ?
C4 S2 C2 S1 2.8(2) . . . . ?
C2 S1 C3 C4 0.6(3) . . . . ?
S1 C3 C4 C5 -176.7(3) . . . . ?
S1 C3 C4 S2 1.3(4) . . . . ?
C2 S2 C4 C3 -2.4(3) . . . . ?
C2 S2 C4 C5 175.8(3) . . . . ?
C3 C4 C5 C6 -12.3(6) . . . . ?
S2 C4 C5 C6 169.8(3) . . . . ?
C3 C4 C5 C8 164.6(4) . . . . ?
S2 C4 C5 C8 -13.4(5) . . . . ?
C8 C5 C6 C7 -1.0(6) . . . . ?
C4 C5 C6 C7 175.9(4) . . . . ?
C5 C6 C7 C6 0.4(7) . . . 4_575 ?
C6 C5 C8 C5 1.6(7) . . . 4_575 ?
C4 C5 C8 C5 -175.3(3) . . . 4_575 ?
